data_1535473
loop_
_publ_author_name
'Tillinski, R.'
'Rumpf, C.'
'Bensch, W.'

_publ_section_title
;
 Syntheses, crystal structures, and properties of new ternary
 chalcogenides of group 4 metals: Rb4 Ti3 S14, Cs4 Zr3 S14, K4 Hf3 Se14,
 and K4 Zr Hf2 Se14
;
_journal_name_full 'Zeitschrift fuer Anorganische und Allgemeine Chemie'
_journal_page_first 1405
_journal_page_last 1410
_journal_volume 627
_journal_year 2001
_chemical_formula_sum 'Hf3 K4 Se14.14'
_chemical_name_systematic 'K4 (Hf3 Se14.14)'
_space_group_IT_number 15
_symmetry_space_group_name_Hall '-C 2yc'
_symmetry_space_group_name_H-M 'C 1 2/c 1'
_cell_angle_alpha 90
_cell_angle_beta 111.323
_cell_angle_gamma 90
_cell_formula_units_Z 4
_cell_length_a 22.5507
_cell_length_b 8.3872
_cell_length_c 13.6012
_cell_volume 2396.394
_citation_journal_id_ASTM ZAACAB
_cod_data_source_file Tillinski_ZAACAB_2001_202.cif
_cod_data_source_block Hf3K4Se14.14
_cod_database_code 1535473

loop_
_symmetry_equiv_pos_as_xyz
x,y,z
-x,y,-z+1/2
-x,-y,-z
x,-y,z-1/2
x+1/2,y+1/2,z
-x+1/2,y+1/2,-z+1/2
-x+1/2,-y+1/2,-z
x+1/2,-y+1/2,z-1/2

loop_
_atom_site_label
_atom_site_type_symbol
_atom_site_fract_x
_atom_site_fract_y
_atom_site_fract_z
_atom_site_occupancy
_atom_site_U_iso_or_equiv
Se7 Se-1 0.3241 -0.02535 0.17418 1 0.0
K2 K+1 0.42971 0.7479 0.34867 1 0.0
Se2 Se-1 0.59878 0.35401 0.20488 1 0.0
Se9 Se-2 0.35208 0.56691 0.1029 1 0.0
Hf1 Hf+4 0.5 0.23815 0.25 1 0.0
Hf3 Hf+4 0.3406 0.2612 0.0703 0.07 0.0
Se6 Se-1 0.4165 0.00394 0.13065 1 0.0
Se5 Se 0.1868 0.152 0.1358 0.07 0.0
K1 K+1 0.19988 0.6808 0.10924 1 0.0
Hf2 Hf+4 0.33187 0.24848 0.08778 0.93 0.0
Se3 Se 0.22 0.29376 0.11119 0.93 0.0
Se1 Se-1 0.53753 0.14908 0.09059 1 0.0
Se8 Se-1 0.434 0.41815 0.07359 1 0.0
Se4 Se 0.2384 0.364 0.1089 0.07 0.0
